data_7130128
loop_
_publ_author_name
'Kassymbek, Aishabibi'
'Spasyuk, Denis M.'
'Dmitrienko, Anton'
'Pilkington, Melanie'
'Nikonov, Georgii I.'

_publ_section_title
;
 Facile C--H Bond Activation on a Transient Gallium Imide
;
_journal_name_full 'Chemical Communications'
_journal_paper_doi 10.1039/D2CC01857H
_journal_year 2022
_chemical_formula_moiety 'C37 H55 Ga N4 Si'
_chemical_formula_sum 'C37 H55 Ga N4 Si'
_chemical_formula_weight 653.66
_space_group_crystal_system triclinic
_space_group_IT_number 2
_space_group_name_Hall '-P 1'
_space_group_name_H-M_alt 'P -1'
_atom_sites_solution_hydrogens mixed
_audit_creation_date 2022-01-30
_audit_creation_method
;
Olex2 1.2
(compiled 2018.05.29 svn.r3508 for OlexSys, GUI svn.r5506)
;
_audit_update_record
;
2022-03-21 deposited with the CCDC.	2022-05-19 downloaded from the CCDC.
;
_cell_angle_alpha 109.708(3)
_cell_angle_beta 93.827(3)
_cell_angle_gamma 97.512(3)
_cell_formula_units_Z 4
_cell_length_a 9.8888(6)
_cell_length_b 20.6827(13)
_cell_length_c 21.1123(12)
_cell_measurement_reflns_used 9633
_cell_measurement_temperature 152.11
_cell_measurement_theta_max 30.70
_cell_measurement_theta_min 2.19
_cell_volume 4001.7(4)
_computing_cell_refinement 'SAINT v8.34A (Bruker, 2013)'
_computing_data_reduction 'SAINT v8.34A (Bruker, 2013)'
_computing_molecular_graphics 'Olex2 (Dolomanov et al., 2009)'
_computing_publication_material 'Olex2 (Dolomanov et al., 2009)'
_computing_structure_refinement 'ShelXL (Sheldrick, 2015)'
_computing_structure_solution 'ShelXT (Sheldrick, 2015)'
_diffrn_ambient_temperature 152.11
_diffrn_measured_fraction_theta_full 1.000
_diffrn_measured_fraction_theta_max 1.000
_diffrn_measurement_device_type 'Bruker APEX-II CCD'
_diffrn_measurement_method '\f and \w scans'
_diffrn_radiation_type MoK\a
_diffrn_radiation_wavelength 0.71073
_diffrn_reflns_av_R_equivalents 0.0454
_diffrn_reflns_av_unetI/netI 0.0329
_diffrn_reflns_Laue_measured_fraction_full 1.000
_diffrn_reflns_Laue_measured_fraction_max 1.000
_diffrn_reflns_limit_h_max 13
_diffrn_reflns_limit_h_min -13
_diffrn_reflns_limit_k_max 27
_diffrn_reflns_limit_k_min -27
_diffrn_reflns_limit_l_max 28
_diffrn_reflns_limit_l_min -28
_diffrn_reflns_number 119007
_diffrn_reflns_point_group_measured_fraction_full 1.000
_diffrn_reflns_point_group_measured_fraction_max 1.000
_diffrn_reflns_theta_full 25.242
_diffrn_reflns_theta_max 28.282
_diffrn_reflns_theta_min 1.060
_exptl_absorpt_coefficient_mu 0.745
_exptl_absorpt_correction_T_max 0.7461
_exptl_absorpt_correction_T_min 0.6677
_exptl_absorpt_correction_type multi-scan
_exptl_absorpt_process_details
'SADABS-2014/5 (Bruker,2014/5) was used for absorption correction. wR2(int) was 0.1199 before and 0.0685 after correction. The Ratio of minimum to maximum transmission is 0.8949. The \l/2 correction factor is 0.00150.'
_exptl_crystal_colour yellow
_exptl_crystal_colour_primary yellow
_exptl_crystal_density_diffrn 1.085
_exptl_crystal_description prism
_exptl_crystal_F_000 1400
_exptl_crystal_recrystallization_method 'from toluene at -30C'
_exptl_crystal_size_max 0.3
_exptl_crystal_size_mid 0.23
_exptl_crystal_size_min 0.18
_refine_diff_density_max 0.468
_refine_diff_density_min -0.310
_refine_diff_density_rms 0.057
_refine_ls_extinction_method none
_refine_ls_goodness_of_fit_ref 1.048
_refine_ls_hydrogen_treatment mixed
_refine_ls_matrix_type full
_refine_ls_number_parameters 805
_refine_ls_number_reflns 19841
_refine_ls_number_restraints 0
_refine_ls_restrained_S_all 1.048
_refine_ls_R_factor_all 0.0515
_refine_ls_R_factor_gt 0.0407
_refine_ls_shift/su_max 0.001
_refine_ls_shift/su_mean 0.000
_refine_ls_structure_factor_coef Fsqd
_refine_ls_weighting_details 'w=1/[\s^2^(Fo^2^)+(0.0226P)^2^+3.6776P] where P=(Fo^2^+2Fc^2^)/3'
_refine_ls_weighting_scheme calc
_refine_ls_wR_factor_gt 0.0826
_refine_ls_wR_factor_ref 0.0867
_reflns_Friedel_coverage 0.000
_reflns_number_gt 16693
_reflns_number_total 19841
_reflns_threshold_expression 'I > 2\s(I)'
_cod_data_source_file d2cc01857h2.cif
_cod_data_source_block ak_azpy_152k_0m
_cod_database_code 7130128
_shelx_shelxl_version_number 2018/3
_shelx_space_group_comment
;
The symmetry employed for this shelxl refinement is uniquely defined
by the following loop, which should always be used as a source of
symmetry information in preference to the above space-group names.
They are only intended as comments.
;
_shelx_estimated_absorpt_t_max 0.878
_shelx_estimated_absorpt_t_min 0.808
_olex2_refinement_description
;
1. Fixed Uiso
 At 1.2 times of:
  All C(H) groups, All N(H) groups
 At 1.5 times of:
  All C(H,H,H) groups
2.a Ternary CH refined with riding coordinates:
 C12A(H12A), C15A(H15A), C24A(H24A), C27A(H27A), C12(H12), C15(H15), C24(H24),
 C28(H28)
2.b Aromatic/amide H refined with riding coordinates:
 N4A(H4A), C3A(H3A), C8A(H8A), C9A(H9A), C10A(H10A), C20A(H20A), C21A(H21A),
 C22A(H22A), C31A(H31A), C32A(H32A), C33A(H33A), C34A(H34A), C3(H3), C8(H8),
 C9(H9), C10(H10), C20(H20), C21(H21), C22(H22), C32(H32), C33(H33), C34(H34),
 C35(H35)
2.c Idealised Me refined as rotating group:
 C1A(H1AA,H1AB,H1AC), C5A(H5AA,H5AB,H5AC), C13A(H13A,H13B,H13C), C14A(H14A,
 H14B,H14C), C16A(H16A,H16B,H16C), C17A(H17A,H17B,H17C), C25A(H25A,H25B,H25C),
 C26A(H26A,H26B,H26C), C28A(H28A,H28B,H28C), C29A(H29A,H29B,H29C), C35A(H35A,
 H35B,H35C), C36A(H36A,H36B,H36C), C37A(H37A,H37B,H37C), C3AA(H3AA,H3AB,H3AC),
 C5(H5A,H5B,H5C), C13(H13D,H13E,H13F), C14(H14D,H14E,H14F), C16(H16D,H16E,H16F),
  C17(H17D,H17E,H17F), C25(H25D,H25E,H25F), C26(H26D,H26E,H26F), C29(H29D,H29E,
 H29F), C30(H30A,H30B,H30C), C36(H36D,H36E,H36F), C37(H37D,H37E,H37F), C38(H38A,
 H38B,H38C)
;
_olex2_exptl_crystal_mounting_method 'on a glass microloop covered with perfluoroether oil'
_olex2_submission_special_instructions 'No special instructions were received'

loop_
_space_group_symop_operation_xyz
'x, y, z'
'-x, -y, -z'

loop_
_atom_site_label
_atom_site_type_symbol
_atom_site_fract_x
_atom_site_fract_y
_atom_site_fract_z
_atom_site_U_iso_or_equiv
_atom_site_adp_type
_atom_site_occupancy
_atom_site_site_symmetry_order
_atom_site_calc_flag
_atom_site_refinement_flags_posn
_atom_site_refinement_flags_adp
_atom_site_refinement_flags_occupancy
_atom_site_disorder_assembly
_atom_site_disorder_group
Ga1A Ga 0.92921(2) 0.29198(2) 0.28977(2) 0.01701(5) Uani 1 1 d . . . . .
Si1A Si 1.07124(6) 0.42288(3) 0.24791(3) 0.02695(11) Uani 1 1 d . . . . .
N1A N 0.82127(14) 0.29311(7) 0.36546(7) 0.0169(3) Uani 1 1 d . . . . .
N2A N 0.78606(14) 0.22515(8) 0.21841(7) 0.0180(3) Uani 1 1 d . . . . .
N3A N 1.21591(18) 0.27318(10) 0.28809(9) 0.0344(4) Uani 1 1 d . . . . .
N4A N 0.95933(16) 0.38058(8) 0.28548(8) 0.0240(3) Uani 1 1 d . . . . .
H4A H 0.903261 0.407229 0.307917 0.029 Uiso 1 1 calc R . . . .
C1A C 0.6724(2) 0.23178(10) 0.42305(9) 0.0256(4) Uani 1 1 d . . . . .
H1AA H 0.747051 0.240488 0.459329 0.038 Uiso 1 1 calc GR . . . .
H1AB H 0.620083 0.185053 0.412536 0.038 Uiso 1 1 calc GR . . . .
H1AC H 0.611514 0.266410 0.437813 0.038 Uiso 1 1 calc GR . . . .
C2A C 0.73188(17) 0.23699(9) 0.36070(8) 0.0176(3) Uani 1 1 d . . . . .
C3A C 0.68518(17) 0.18155(9) 0.29992(9) 0.0181(3) Uani 1 1 d . . . . .
H3A H 0.638151 0.140398 0.304178 0.022 Uiso 1 1 calc R . . . .
C4A C 0.69937(17) 0.17933(9) 0.23326(9) 0.0186(3) Uani 1 1 d . . . . .
C5A C 0.6052(2) 0.12228(10) 0.17755(9) 0.0267(4) Uani 1 1 d . . . . .
H5AA H 0.534355 0.142319 0.159201 0.040 Uiso 1 1 calc GR . . . .
H5AB H 0.561497 0.088141 0.195829 0.040 Uiso 1 1 calc GR . . . .
H5AC H 0.658482 0.099301 0.141412 0.040 Uiso 1 1 calc GR . . . .
C6A C 0.78080(18) 0.22361(10) 0.14912(9) 0.0224(4) Uani 1 1 d . . . . .
C7A C 0.8621(2) 0.18330(10) 0.10439(9) 0.0273(4) Uani 1 1 d . . . . .
C8A C 0.8566(2) 0.18480(12) 0.03861(10) 0.0349(5) Uani 1 1 d . . . . .
H8A H 0.910947 0.158032 0.007707 0.042 Uiso 1 1 calc R . . . .
C9A C 0.7740(2) 0.22425(13) 0.01752(10) 0.0383(5) Uani 1 1 d . . . . .
H9A H 0.772708 0.224987 -0.027267 0.046 Uiso 1 1 calc R . . . .
C10A C 0.6931(2) 0.26268(12) 0.06168(10) 0.0341(5) Uani 1 1 d . . . . .
H10A H 0.635683 0.289318 0.046662 0.041 Uiso 1 1 calc R . . . .
C11A C 0.69419(19) 0.26313(10) 0.12830(9) 0.0257(4) Uani 1 1 d . . . . .
C12A C 0.6003(2) 0.30490(11) 0.17409(10) 0.0311(4) Uani 1 1 d . . . . .
H12A H 0.618272 0.301430 0.219909 0.037 Uiso 1 1 calc R . . . .
C13A C 0.6298(3) 0.38172(13) 0.18193(13) 0.0469(6) Uani 1 1 d . . . . .
H13A H 0.726984 0.400028 0.198655 0.070 Uiso 1 1 calc GR . . . .
H13B H 0.572588 0.407809 0.214252 0.070 Uiso 1 1 calc GR . . . .
H13C H 0.608902 0.386635 0.137906 0.070 Uiso 1 1 calc GR . . . .
C14A C 0.4490(2) 0.27602(15) 0.14800(14) 0.0481(6) Uani 1 1 d . . . . .
H14A H 0.428245 0.280076 0.103585 0.072 Uiso 1 1 calc GR . . . .
H14B H 0.391497 0.302513 0.179896 0.072 Uiso 1 1 calc GR . . . .
H14C H 0.430130 0.226947 0.143797 0.072 Uiso 1 1 calc GR . . . .
C15A C 0.9540(2) 0.13851(11) 0.12472(10) 0.0328(5) Uani 1 1 d . . . . .
H15A H 0.944029 0.144136 0.173029 0.039 Uiso 1 1 calc R . . . .
C16A C 1.1048(2) 0.16232(15) 0.12073(14) 0.0503(6) Uani 1 1 d . . . . .
H16A H 1.118539 0.155735 0.073549 0.075 Uiso 1 1 calc GR . . . .
H16B H 1.161834 0.134834 0.137550 0.075 Uiso 1 1 calc GR . . . .
H16C H 1.131006 0.211688 0.148522 0.075 Uiso 1 1 calc GR . . . .
C17A C 0.9117(3) 0.06081(13) 0.08228(13) 0.0505(6) Uani 1 1 d . . . . .
H17A H 0.814962 0.046000 0.085532 0.076 Uiso 1 1 calc GR . . . .
H17B H 0.968851 0.033595 0.099436 0.076 Uiso 1 1 calc GR . . . .
H17C H 0.924425 0.053300 0.034834 0.076 Uiso 1 1 calc GR . . . .
C18A C 0.84764(17) 0.35162(9) 0.42899(8) 0.0180(3) Uani 1 1 d . . . . .
C19A C 0.76757(18) 0.40500(9) 0.44055(9) 0.0218(4) Uani 1 1 d . . . . .
C20A C 0.7980(2) 0.46165(10) 0.50131(10) 0.0272(4) Uani 1 1 d . . . . .
H20A H 0.744442 0.497939 0.509742 0.033 Uiso 1 1 calc R . . . .
C21A C 0.9041(2) 0.46626(10) 0.54945(10) 0.0285(4) Uani 1 1 d . . . . .
H21A H 0.924179 0.505582 0.590136 0.034 Uiso 1 1 calc R . . . .
C22A C 0.9806(2) 0.41297(10) 0.53767(9) 0.0273(4) Uani 1 1 d . . . . .
H22A H 1.052764 0.415880 0.571042 0.033 Uiso 1 1 calc R . . . .
C23A C 0.95466(18) 0.35486(9) 0.47797(9) 0.0209(3) Uani 1 1 d . . . . .
C24A C 1.04371(19) 0.29846(10) 0.46832(9) 0.0257(4) Uani 1 1 d . . . . .
H24A H 1.007070 0.259803 0.424768 0.031 Uiso 1 1 calc R . . . .
C25A C 1.1921(2) 0.32653(12) 0.46294(12) 0.0379(5) Uani 1 1 d . . . . .
H25A H 1.193071 0.346733 0.427107 0.057 Uiso 1 1 calc GR . . . .
H25B H 1.245820 0.288410 0.452057 0.057 Uiso 1 1 calc GR . . . .
H25C H 1.232256 0.362391 0.506225 0.057 Uiso 1 1 calc GR . . . .
C26A C 1.0397(3) 0.26846(13) 0.52558(12) 0.0417(5) Uani 1 1 d . . . . .
H26A H 1.074181 0.305619 0.568940 0.063 Uiso 1 1 calc GR . . . .
H26B H 1.097388 0.232050 0.517352 0.063 Uiso 1 1 calc GR . . . .
H26C H 0.944885 0.248554 0.527009 0.063 Uiso 1 1 calc GR . . . .
C27A C 0.64704(19) 0.40290(10) 0.39070(10) 0.0270(4) Uani 1 1 d . . . . .
H27A H 0.645595 0.362051 0.348315 0.032 Uiso 1 1 calc R . . . .
C28A C 0.6589(2) 0.46866(12) 0.37222(12) 0.0373(5) Uani 1 1 d . . . . .
H28A H 0.655634 0.509018 0.412806 0.056 Uiso 1 1 calc GR . . . .
H28B H 0.582527 0.463934 0.338066 0.056 Uiso 1 1 calc GR . . . .
H28C H 0.746146 0.475166 0.353946 0.056 Uiso 1 1 calc GR . . . .
C29A C 0.5110(2) 0.39344(12) 0.42018(13) 0.0401(5) Uani 1 1 d . . . . .
H29A H 0.501985 0.350631 0.430910 0.060 Uiso 1 1 calc GR . . . .
H29B H 0.434221 0.390316 0.386901 0.060 Uiso 1 1 calc GR . . . .
H29C H 0.510177 0.433329 0.461550 0.060 Uiso 1 1 calc GR . . . .
C30A C 1.08788(18) 0.24275(9) 0.29288(9) 0.0210(3) Uani 1 1 d . . . . .
C31A C 1.0673(2) 0.17826(10) 0.30005(10) 0.0259(4) Uani 1 1 d . . . . .
H31A H 0.977681 0.157446 0.303175 0.031 Uiso 1 1 calc R . . . .
C32A C 1.1774(3) 0.14436(12) 0.30265(12) 0.0421(5) Uani 1 1 d . . . . .
H32A H 1.163857 0.100128 0.307740 0.051 Uiso 1 1 calc R . . . .
C33A C 1.3070(2) 0.17452(14) 0.29789(12) 0.0453(6) Uani 1 1 d . . . . .
H33A H 1.383777 0.151582 0.299268 0.054 Uiso 1 1 calc R . . . .
C34A C 1.3222(2) 0.23835(14) 0.29113(12) 0.0423(6) Uani 1 1 d . . . . .
H34A H 1.411780 0.259548 0.288402 0.051 Uiso 1 1 calc R . . . .
C35A C 1.0823(3) 0.36654(15) 0.15897(12) 0.0494(6) Uani 1 1 d . . . . .
H35A H 1.122096 0.325613 0.159146 0.074 Uiso 1 1 calc GR . . . .
H35B H 1.140518 0.392875 0.137246 0.074 Uiso 1 1 calc GR . . . .
H35C H 0.990070 0.351525 0.133806 0.074 Uiso 1 1 calc GR . . . .
C36A C 1.0083(3) 0.50496(13) 0.24984(15) 0.0470(6) Uani 1 1 d . . . . .
H36A H 0.913969 0.493660 0.227218 0.071 Uiso 1 1 calc GR . . . .
H36B H 1.067689 0.528688 0.226324 0.071 Uiso 1 1 calc GR . . . .
H36C H 1.010158 0.535510 0.296979 0.071 Uiso 1 1 calc GR . . . .
C37A C 1.2508(2) 0.44774(13) 0.29187(13) 0.0407(5) Uani 1 1 d . . . . .
H37A H 1.251787 0.481226 0.337686 0.061 Uiso 1 1 calc GR . . . .
H37B H 1.310168 0.468884 0.266365 0.061 Uiso 1 1 calc GR . . . .
H37C H 1.284380 0.406124 0.294605 0.061 Uiso 1 1 calc GR . . . .
Ga1 Ga 0.60886(2) 0.78992(2) 0.28005(2) 0.01736(5) Uani 1 1 d . . . . .
Si1 Si 0.36517(5) 0.86632(3) 0.24140(3) 0.02841(12) Uani 1 1 d . . . . .
N1 N 0.77803(14) 0.85068(7) 0.33483(7) 0.0173(3) Uani 1 1 d . . . . .
N2 N 0.70773(15) 0.72418(7) 0.21687(7) 0.0180(3) Uani 1 1 d . . . . .
N3 N 0.37638(17) 0.74923(10) 0.34136(9) 0.0317(4) Uani 1 1 d . . . . .
N4 N 0.51296(17) 0.83136(9) 0.23035(9) 0.0253(3) Uani 1 1 d . . . . .
C3AA C 1.01316(19) 0.86645(10) 0.39065(10) 0.0254(4) Uani 1 1 d . . . . .
H3AA H 1.016338 0.915766 0.396732 0.038 Uiso 1 1 calc GR . . . .
H3AB H 1.097872 0.851284 0.373764 0.038 Uiso 1 1 calc GR . . . .
H3AC H 1.004326 0.860000 0.434177 0.038 Uiso 1 1 calc GR . . . .
C2 C 0.89141(17) 0.82381(9) 0.34025(8) 0.0186(3) Uani 1 1 d . . . . .
C3 C 0.90711(18) 0.75613(9) 0.29970(9) 0.0207(3) Uani 1 1 d . . . . .
H3 H 0.979793 0.737582 0.315561 0.025 Uiso 1 1 calc R . . . .
C4 C 0.82881(18) 0.71278(9) 0.23889(9) 0.0198(3) Uani 1 1 d . . . . .
C5 C 0.8910(2) 0.65160(11) 0.19659(10) 0.0317(4) Uani 1 1 d . . . . .
H5A H 0.819266 0.610543 0.177569 0.048 Uiso 1 1 calc GR . . . .
H5B H 0.962296 0.641967 0.225129 0.048 Uiso 1 1 calc GR . . . .
H5C H 0.931799 0.662694 0.159691 0.048 Uiso 1 1 calc GR . . . .
C6 C 0.64956(19) 0.68639(9) 0.14711(9) 0.0214(4) Uani 1 1 d . . . . .
C7 C 0.6978(2) 0.70855(10) 0.09555(9) 0.0258(4) Uani 1 1 d . . . . .
C8 C 0.6409(2) 0.67078(12) 0.02854(10) 0.0359(5) Uani 1 1 d . . . . .
H8 H 0.673473 0.684626 -0.007018 0.043 Uiso 1 1 calc R . . . .
C9 C 0.5387(3) 0.61403(12) 0.01320(11) 0.0408(5) Uani 1 1 d . . . . .
H9 H 0.502099 0.588725 -0.032606 0.049 Uiso 1 1 calc R . . . .
C10 C 0.4897(2) 0.59402(12) 0.06445(11) 0.0382(5) Uani 1 1 d . . . . .
H10 H 0.418075 0.555274 0.053552 0.046 Uiso 1 1 calc R . . . .
C11 C 0.5433(2) 0.62957(10) 0.13221(10) 0.0289(4) Uani 1 1 d . . . . .
C12 C 0.4859(2) 0.60525(11) 0.18663(11) 0.0380(5) Uani 1 1 d . . . . .
H12 H 0.532653 0.638703 0.231298 0.046 Uiso 1 1 calc R . . . .
C13 C 0.3339(3) 0.60655(19) 0.18741(18) 0.0749(10) Uani 1 1 d . . . . .
H13D H 0.314948 0.652384 0.189012 0.112 Uiso 1 1 calc GR . . . .
H13E H 0.304189 0.597415 0.227380 0.112 Uiso 1 1 calc GR . . . .
H13F H 0.283754 0.570703 0.146331 0.112 Uiso 1 1 calc GR . . . .
C14 C 0.5184(4) 0.53332(17) 0.18076(19) 0.0825(12) Uani 1 1 d . . . . .
H14D H 0.467222 0.498368 0.139413 0.124 Uiso 1 1 calc GR . . . .
H14E H 0.491674 0.522250 0.220263 0.124 Uiso 1 1 calc GR . . . .
H14F H 0.617120 0.533250 0.178830 0.124 Uiso 1 1 calc GR . . . .
C15 C 0.8078(2) 0.77177(11) 0.10917(10) 0.0322(4) Uani 1 1 d . . . . .
H15 H 0.836787 0.792341 0.159110 0.039 Uiso 1 1 calc R . . . .
C16 C 0.7512(3) 0.82699(12) 0.08663(13) 0.0460(6) Uani 1 1 d . . . . .
H16D H 0.721934 0.807806 0.037743 0.069 Uiso 1 1 calc GR . . . .
H16E H 0.822869 0.867762 0.096956 0.069 Uiso 1 1 calc GR . . . .
H16F H 0.672418 0.840763 0.110776 0.069 Uiso 1 1 calc GR . . . .
C17 C 0.9347(3) 0.75280(14) 0.07383(13) 0.0463(6) Uani 1 1 d . . . . .
H17D H 0.969622 0.716479 0.087197 0.069 Uiso 1 1 calc GR . . . .
H17E H 1.005984 0.794133 0.087061 0.069 Uiso 1 1 calc GR . . . .
H17F H 0.909913 0.735628 0.024617 0.069 Uiso 1 1 calc GR . . . .
C18 C 0.77218(17) 0.92256(9) 0.37393(9) 0.0193(3) Uani 1 1 d . . . . .
C20 C 0.7322(2) 1.01068(10) 0.47609(10) 0.0288(4) Uani 1 1 d . . . . .
H20 H 0.711632 1.024176 0.521606 0.035 Uiso 1 1 calc R . . . .
C21 C 0.7502(2) 1.05977(10) 0.44556(10) 0.0323(4) Uani 1 1 d . . . . .
H21 H 0.742956 1.106776 0.470160 0.039 Uiso 1 1 calc R . . . .
C22 C 0.7789(2) 1.04083(10) 0.37879(10) 0.0286(4) Uani 1 1 d . . . . .
H22 H 0.791829 1.075224 0.358236 0.034 Uiso 1 1 calc R . . . .
C23 C 0.78889(18) 0.97190(9) 0.34146(9) 0.0217(4) Uani 1 1 d . . . . .
C24 C 0.8209(2) 0.95129(10) 0.26828(10) 0.0248(4) Uani 1 1 d . . . . .
H24 H 0.773810 0.902315 0.244030 0.030 Uiso 1 1 calc R . . . .
C25 C 0.7662(3) 0.99622(12) 0.23128(12) 0.0420(6) Uani 1 1 d . . . . .
H25D H 0.669049 0.997822 0.237070 0.063 Uiso 1 1 calc GR . . . .
H25E H 0.775833 0.976185 0.182940 0.063 Uiso 1 1 calc GR . . . .
H25F H 0.818635 1.043487 0.250079 0.063 Uiso 1 1 calc GR . . . .
C26 C 0.9743(2) 0.95201(15) 0.26405(13) 0.0472(6) Uani 1 1 d . . . . .
H26D H 1.024618 0.998326 0.291167 0.071 Uiso 1 1 calc GR . . . .
H26E H 0.992041 0.940775 0.216726 0.071 Uiso 1 1 calc GR . . . .
H26F H 1.004916 0.917393 0.281530 0.071 Uiso 1 1 calc GR . . . .
C27 C 0.74352(18) 0.94129(10) 0.44147(9) 0.0224(4) Uani 1 1 d . . . . .
C28 C 0.7252(2) 0.88988(10) 0.47870(9) 0.0268(4) Uani 1 1 d . . . . .
H28 H 0.742989 0.843883 0.447950 0.032 Uiso 1 1 calc R . . . .
C29 C 0.5780(2) 0.88007(13) 0.49685(12) 0.0411(5) Uani 1 1 d . . . . .
H29D H 0.559032 0.924412 0.527804 0.062 Uiso 1 1 calc GR . . . .
H29E H 0.567969 0.845166 0.518848 0.062 Uiso 1 1 calc GR . . . .
H29F H 0.513013 0.864379 0.455480 0.062 Uiso 1 1 calc GR . . . .
C30 C 0.8283(3) 0.91336(12) 0.54315(10) 0.0395(5) Uani 1 1 d . . . . .
H30A H 0.921676 0.921714 0.531472 0.059 Uiso 1 1 calc GR . . . .
H30B H 0.821455 0.876955 0.563340 0.059 Uiso 1 1 calc GR . . . .
H30C H 0.807508 0.956385 0.575685 0.059 Uiso 1 1 calc GR . . . .
C31 C 0.51082(18) 0.74461(9) 0.33729(9) 0.0215(4) Uani 1 1 d . . . . .
C32 C 0.5739(2) 0.70408(11) 0.36779(10) 0.0304(4) Uani 1 1 d . . . . .
H32 H 0.669194 0.702325 0.366065 0.036 Uiso 1 1 calc R . . . .
C33 C 0.4984(2) 0.66641(12) 0.40055(11) 0.0379(5) Uani 1 1 d . . . . .
H33 H 0.540805 0.638346 0.420800 0.046 Uiso 1 1 calc R . . . .
C34 C 0.3603(2) 0.67044(12) 0.40321(11) 0.0379(5) Uani 1 1 d . . . . .
H34 H 0.305105 0.644898 0.424705 0.045 Uiso 1 1 calc R . . . .
C35 C 0.3058(2) 0.71260(13) 0.37376(12) 0.0394(5) Uani 1 1 d . . . . .
H35 H 0.211383 0.716139 0.376463 0.047 Uiso 1 1 calc R . . . .
C36 C 0.2092(2) 0.79797(14) 0.21640(13) 0.0448(6) Uani 1 1 d . . . . .
H36D H 0.207938 0.767824 0.169162 0.067 Uiso 1 1 calc GR . . . .
H36E H 0.126804 0.820102 0.221138 0.067 Uiso 1 1 calc GR . . . .
H36F H 0.210732 0.770035 0.245748 0.067 Uiso 1 1 calc GR . . . .
C37 C 0.3499(3) 0.91995(17) 0.18622(16) 0.0580(8) Uani 1 1 d . . . . .
H37D H 0.427111 0.958580 0.199781 0.087 Uiso 1 1 calc GR . . . .
H37E H 0.263378 0.938485 0.191140 0.087 Uiso 1 1 calc GR . . . .
H37F H 0.351185 0.890872 0.138840 0.087 Uiso 1 1 calc GR . . . .
C38 C 0.3712(3) 0.92139(13) 0.33211(12) 0.0460(6) Uani 1 1 d . . . . .
H38A H 0.371141 0.892023 0.360108 0.069 Uiso 1 1 calc GR . . . .
H38B H 0.290613 0.944895 0.338276 0.069 Uiso 1 1 calc GR . . . .
H38C H 0.454919 0.956235 0.345702 0.069 Uiso 1 1 calc GR . . . .
H4 H 0.534(3) 0.8220(14) 0.1958(14) 0.049(8) Uiso 1 1 d . . . . .

loop_
_atom_site_aniso_label
_atom_site_aniso_U_11
_atom_site_aniso_U_22
_atom_site_aniso_U_33
_atom_site_aniso_U_23
_atom_site_aniso_U_13
_atom_site_aniso_U_12
Ga1A 0.01369(9) 0.01960(10) 0.01893(9) 0.00878(7) 0.00280(7) 0.00089(7)
Si1A 0.0243(3) 0.0277(3) 0.0343(3) 0.0190(2) 0.0057(2) 0.0000(2)
N1A 0.0147(7) 0.0176(7) 0.0182(7) 0.0067(6) 0.0018(5) 0.0014(5)
N2A 0.0149(7) 0.0214(7) 0.0176(7) 0.0075(6) 0.0017(5) 0.0013(6)
N3A 0.0244(9) 0.0388(10) 0.0387(10) 0.0132(8) 0.0067(7) 0.0000(7)
N4A 0.0215(8) 0.0212(8) 0.0317(8) 0.0120(7) 0.0075(6) 0.0027(6)
C1A 0.0301(10) 0.0236(9) 0.0240(9) 0.0098(7) 0.0095(8) 0.0002(8)
C2A 0.0167(8) 0.0189(8) 0.0203(8) 0.0096(7) 0.0040(6) 0.0056(6)
C3A 0.0160(8) 0.0155(8) 0.0239(8) 0.0092(7) 0.0025(6) 0.0000(6)
C4A 0.0143(8) 0.0193(8) 0.0217(8) 0.0063(7) 0.0010(6) 0.0039(6)
C5A 0.0263(10) 0.0268(10) 0.0236(9) 0.0080(8) -0.0022(7) -0.0032(8)
C6A 0.0200(9) 0.0275(9) 0.0187(8) 0.0086(7) 0.0012(7) -0.0002(7)
C7A 0.0266(10) 0.0312(10) 0.0217(9) 0.0077(8) 0.0026(7) 0.0004(8)
C8A 0.0362(11) 0.0444(13) 0.0232(10) 0.0101(9) 0.0094(8) 0.0050(10)
C9A 0.0423(13) 0.0524(14) 0.0217(10) 0.0175(10) 0.0051(9) 0.0006(10)
C10A 0.0354(11) 0.0457(13) 0.0266(10) 0.0208(9) 0.0014(8) 0.0042(9)
C11A 0.0242(9) 0.0337(10) 0.0216(9) 0.0140(8) 0.0027(7) 0.0015(8)
C12A 0.0312(11) 0.0432(12) 0.0265(10) 0.0190(9) 0.0045(8) 0.0143(9)
C13A 0.0503(15) 0.0412(14) 0.0496(14) 0.0150(11) 0.0026(12) 0.0131(11)
C14A 0.0336(12) 0.0594(16) 0.0577(16) 0.0265(13) 0.0104(11) 0.0114(11)
C15A 0.0314(11) 0.0406(12) 0.0244(9) 0.0061(9) 0.0078(8) 0.0109(9)
C16A 0.0319(12) 0.0692(18) 0.0521(15) 0.0201(13) 0.0104(11) 0.0164(12)
C17A 0.0633(17) 0.0413(14) 0.0444(14) 0.0080(11) 0.0091(12) 0.0174(12)
C18A 0.0180(8) 0.0182(8) 0.0183(8) 0.0080(6) 0.0037(6) -0.0003(6)
C19A 0.0177(8) 0.0216(9) 0.0256(9) 0.0081(7) 0.0032(7) 0.0013(7)
C20A 0.0283(10) 0.0213(9) 0.0287(10) 0.0044(8) 0.0049(8) 0.0039(7)
C21A 0.0314(10) 0.0235(9) 0.0229(9) 0.0012(7) 0.0017(8) -0.0026(8)
C22A 0.0240(9) 0.0322(10) 0.0221(9) 0.0081(8) -0.0023(7) -0.0019(8)
C23A 0.0194(8) 0.0239(9) 0.0206(8) 0.0104(7) 0.0030(7) 0.0005(7)
C24A 0.0240(9) 0.0314(10) 0.0237(9) 0.0118(8) 0.0005(7) 0.0063(8)
C25A 0.0221(10) 0.0470(13) 0.0384(12) 0.0077(10) -0.0004(9) 0.0060(9)
C26A 0.0523(14) 0.0464(14) 0.0385(12) 0.0251(11) 0.0070(11) 0.0219(11)
C27A 0.0245(9) 0.0248(10) 0.0286(10) 0.0049(8) -0.0011(8) 0.0077(8)
C28A 0.0369(12) 0.0386(12) 0.0410(12) 0.0187(10) 0.0000(10) 0.0118(10)
C29A 0.0223(10) 0.0414(13) 0.0569(14) 0.0189(11) -0.0003(10) 0.0041(9)
C30A 0.0166(8) 0.0257(9) 0.0201(8) 0.0071(7) 0.0034(7) 0.0030(7)
C31A 0.0245(9) 0.0258(10) 0.0288(9) 0.0120(8) 0.0049(8) 0.0015(7)
C32A 0.0556(15) 0.0313(12) 0.0451(13) 0.0178(10) 0.0060(11) 0.0152(11)
C33A 0.0327(12) 0.0600(16) 0.0461(13) 0.0152(12) 0.0048(10) 0.0271(11)
C34A 0.0174(10) 0.0593(16) 0.0458(13) 0.0132(12) 0.0071(9) 0.0037(10)
C35A 0.0513(15) 0.0614(17) 0.0364(12) 0.0201(12) 0.0117(11) 0.0010(13)
C36A 0.0419(13) 0.0402(13) 0.0738(18) 0.0388(13) 0.0102(12) 0.0061(11)
C37A 0.0272(11) 0.0416(13) 0.0538(14) 0.0216(11) 0.0045(10) -0.0051(9)
Ga1 0.01615(9) 0.01883(10) 0.01744(9) 0.00651(7) 0.00437(7) 0.00234(7)
Si1 0.0203(3) 0.0386(3) 0.0300(3) 0.0139(2) 0.0051(2) 0.0114(2)
N1 0.0176(7) 0.0166(7) 0.0181(7) 0.0063(6) 0.0033(5) 0.0031(5)
N2 0.0207(7) 0.0170(7) 0.0173(7) 0.0067(6) 0.0046(6) 0.0037(6)
N3 0.0248(8) 0.0414(10) 0.0327(9) 0.0171(8) 0.0087(7) 0.0048(7)
N4 0.0211(8) 0.0364(9) 0.0230(8) 0.0133(7) 0.0071(7) 0.0109(7)
C3AA 0.0198(9) 0.0273(10) 0.0282(9) 0.0096(8) -0.0014(7) 0.0038(7)
C2 0.0191(8) 0.0208(8) 0.0185(8) 0.0105(7) 0.0035(6) 0.0017(7)
C3 0.0209(8) 0.0222(9) 0.0226(8) 0.0104(7) 0.0025(7) 0.0088(7)
C4 0.0236(9) 0.0188(8) 0.0211(8) 0.0102(7) 0.0068(7) 0.0065(7)
C5 0.0378(11) 0.0281(10) 0.0294(10) 0.0056(8) 0.0032(9) 0.0185(9)
C6 0.0242(9) 0.0195(8) 0.0197(8) 0.0043(7) 0.0031(7) 0.0074(7)
C7 0.0303(10) 0.0269(10) 0.0219(9) 0.0095(8) 0.0031(8) 0.0081(8)
C8 0.0466(13) 0.0409(12) 0.0214(9) 0.0124(9) 0.0004(9) 0.0086(10)
C9 0.0485(14) 0.0407(13) 0.0228(10) 0.0019(9) -0.0091(9) 0.0029(10)
C10 0.0407(12) 0.0303(11) 0.0330(11) 0.0025(9) -0.0031(9) -0.0046(9)
C11 0.0321(10) 0.0233(9) 0.0268(10) 0.0039(8) 0.0032(8) 0.0022(8)
C12 0.0493(13) 0.0242(10) 0.0329(11) 0.0036(9) 0.0129(10) -0.0075(9)
C13 0.0552(19) 0.086(2) 0.079(2) 0.0241(19) 0.0304(17) -0.0026(17)
C14 0.126(3) 0.061(2) 0.089(2) 0.0483(19) 0.061(2) 0.030(2)
C15 0.0408(12) 0.0347(11) 0.0218(9) 0.0130(8) 0.0064(8) -0.0012(9)
C16 0.0671(17) 0.0353(12) 0.0438(13) 0.0219(11) 0.0178(12) 0.0091(12)
C17 0.0396(13) 0.0606(16) 0.0427(13) 0.0247(12) 0.0094(11) 0.0019(12)
C18 0.0159(8) 0.0179(8) 0.0221(8) 0.0052(7) -0.0004(6) 0.0019(6)
C20 0.0316(10) 0.0276(10) 0.0238(9) 0.0032(8) 0.0022(8) 0.0094(8)
C21 0.0388(12) 0.0202(9) 0.0326(10) 0.0014(8) 0.0004(9) 0.0097(8)
C22 0.0313(10) 0.0203(9) 0.0347(10) 0.0106(8) -0.0001(8) 0.0047(8)
C23 0.0197(8) 0.0190(8) 0.0260(9) 0.0079(7) 0.0011(7) 0.0026(7)
C24 0.0283(10) 0.0204(9) 0.0294(9) 0.0130(8) 0.0066(8) 0.0034(7)
C25 0.0656(16) 0.0342(12) 0.0356(12) 0.0196(10) 0.0101(11) 0.0183(11)
C26 0.0353(13) 0.0666(17) 0.0501(14) 0.0312(13) 0.0163(11) 0.0093(12)
C27 0.0188(8) 0.0242(9) 0.0217(8) 0.0051(7) 0.0004(7) 0.0041(7)
C28 0.0350(11) 0.0256(10) 0.0196(9) 0.0063(7) 0.0072(8) 0.0061(8)
C29 0.0442(13) 0.0422(13) 0.0345(11) 0.0097(10) 0.0183(10) 0.0018(10)
C30 0.0567(15) 0.0404(12) 0.0228(10) 0.0107(9) 0.0004(10) 0.0165(11)
C31 0.0221(9) 0.0219(9) 0.0180(8) 0.0051(7) 0.0046(7) -0.0018(7)
C32 0.0272(10) 0.0374(11) 0.0297(10) 0.0163(9) 0.0053(8) 0.0023(8)
C33 0.0467(13) 0.0393(12) 0.0349(11) 0.0227(10) 0.0058(10) 0.0044(10)
C34 0.0428(13) 0.0402(12) 0.0296(10) 0.0153(9) 0.0112(9) -0.0091(10)
C35 0.0254(10) 0.0545(14) 0.0401(12) 0.0200(11) 0.0134(9) -0.0014(10)
C36 0.0225(10) 0.0615(16) 0.0463(13) 0.0144(12) 0.0015(9) 0.0056(10)
C37 0.0448(15) 0.081(2) 0.0736(19) 0.0516(17) 0.0134(14) 0.0293(14)
C38 0.0376(13) 0.0488(14) 0.0439(13) 0.0027(11) 0.0083(10) 0.0152(11)

loop_
_atom_type_symbol
_atom_type_description
_atom_type_scat_dispersion_real
_atom_type_scat_dispersion_imag
_atom_type_scat_source
C C 0.0033 0.0016 'International Tables Vol C Tables 4.2.6.8 and 6.1.1.4'
H H 0.0000 0.0000 'International Tables Vol C Tables 4.2.6.8 and 6.1.1.4'
Ga Ga 0.2307 1.6083 'International Tables Vol C Tables 4.2.6.8 and 6.1.1.4'
N N 0.0061 0.0033 'International Tables Vol C Tables 4.2.6.8 and 6.1.1.4'
Si Si 0.0817 0.0704 'International Tables Vol C Tables 4.2.6.8 and 6.1.1.4'

loop_
_geom_angle_atom_site_label_1
_geom_angle_atom_site_label_2
_geom_angle_atom_site_label_3
_geom_angle
_geom_angle_site_symmetry_1
_geom_angle_site_symmetry_3
_geom_angle_publ_flag
N1A Ga1A N2A 94.61(6) . . ?
N1A Ga1A C30A 110.19(6) . . ?
N4A Ga1A N1A 108.98(6) . . ?
N4A Ga1A N2A 114.20(6) . . ?
N4A Ga1A C30A 119.35(7) . . ?
C30A Ga1A N2A 106.70(7) . . ?
N4A Si1A C35A 110.71(10) . . ?
N4A Si1A C36A 108.03(10) . . ?
N4A Si1A C37A 113.66(9) . . ?
C35A Si1A C36A 110.61(13) . . ?
C35A Si1A C37A 106.29(12) . . ?
C37A Si1A C36A 107.49(11) . . ?
C2A N1A Ga1A 119.80(11) . . ?
C2A N1A C18A 119.15(14) . . ?
C18A N1A Ga1A 120.75(11) . . ?
C4A N2A Ga1A 120.17(11) . . ?
C4A N2A C6A 119.32(14) . . ?
C6A N2A Ga1A 120.42(11) . . ?
C34A N3A C30A 117.88(19) . . ?
Si1A N4A Ga1A 134.89(10) . . ?
N1A C2A C1A 119.69(15) . . ?
N1A C2A C3A 123.99(15) . . ?
C3A C2A C1A 116.30(15) . . ?
C2A C3A C4A 128.01(16) . . ?
N2A C4A C3A 123.63(15) . . ?
N2A C4A C5A 120.08(15) . . ?
C3A C4A C5A 116.25(15) . . ?
C7A C6A N2A 119.93(16) . . ?
C11A C6A N2A 118.69(16) . . ?
C11A C6A C7A 121.38(17) . . ?
C6A C7A C15A 122.72(17) . . ?
C8A C7A C6A 118.00(19) . . ?
C8A C7A C15A 119.28(18) . . ?
C9A C8A C7A 121.5(2) . . ?
C8A C9A C10A 119.80(19) . . ?
C9A C10A C11A 121.3(2) . . ?
C6A C11A C12A 123.02(16) . . ?
C10A C11A C6A 118.03(18) . . ?
C10A C11A C12A 118.94(18) . . ?
C11A C12A C13A 111.39(18) . . ?
C11A C12A C14A 111.62(18) . . ?
C13A C12A C14A 109.75(19) . . ?
C7A C15A C16A 111.54(19) . . ?
C7A C15A C17A 112.26(18) . . ?
C16A C15A C17A 110.2(2) . . ?
C19A C18A N1A 119.72(15) . . ?
C19A C18A C23A 120.68(16) . . ?
C23A C18A N1A 119.59(15) . . ?
C18A C19A C27A 122.98(16) . . ?
C20A C19A C18A 118.41(17) . . ?
C20A C19A C27A 118.59(16) . . ?
C21A C20A C19A 121.70(18) . . ?
C22A C21A C20A 119.14(17) . . ?
C21A C22A C23A 121.77(17) . . ?
C18A C23A C24A 122.88(16) . . ?
C22A C23A C18A 118.28(17) . . ?
C22A C23A C24A 118.83(16) . . ?
C23A C24A C25A 110.53(17) . . ?
C23A C24A C26A 111.89(16) . . ?
C25A C24A C26A 110.24(17) . . ?
C19A C27A C28A 112.17(16) . . ?
C19A C27A C29A 110.33(17) . . ?
C28A C27A C29A 109.29(17) . . ?
N3A C30A Ga1A 119.49(14) . . ?
N3A C30A C31A 120.82(17) . . ?
C31A C30A Ga1A 119.69(13) . . ?
C32A C31A C30A 119.68(19) . . ?
C33A C32A C31A 120.0(2) . . ?
C34A C33A C32A 118.1(2) . . ?
N3A C34A C33A 123.5(2) . . ?
N1 Ga1 C31 108.39(7) . . ?
N2 Ga1 N1 94.55(6) . . ?
N2 Ga1 C31 110.46(7) . . ?
N4 Ga1 N1 113.36(7) . . ?
N4 Ga1 N2 107.28(7) . . ?
N4 Ga1 C31 119.84(8) . . ?
N4 Si1 C36 112.07(10) . . ?
N4 Si1 C37 109.41(11) . . ?
N4 Si1 C38 108.80(10) . . ?
C36 Si1 C37 106.79(13) . . ?
C38 Si1 C36 109.48(12) . . ?
C38 Si1 C37 110.29(14) . . ?
C2 N1 Ga1 119.96(12) . . ?
C2 N1 C18 120.70(14) . . ?
C18 N1 Ga1 119.05(11) . . ?
C4 N2 Ga1 119.59(12) . . ?
C4 N2 C6 119.19(14) . . ?
C6 N2 Ga1 121.20(11) . . ?
C35 N3 C31 118.13(18) . . ?
Si1 N4 Ga1 131.99(10) . . ?
N1 C2 C3AA 120.42(16) . . ?
N1 C2 C3 123.27(16) . . ?
C3 C2 C3AA 116.30(15) . . ?
C4 C3 C2 128.02(16) . . ?
N2 C4 C3 123.50(16) . . ?
N2 C4 C5 120.23(16) . . ?
C3 C4 C5 116.25(16) . . ?
C7 C6 N2 119.40(16) . . ?
C11 C6 N2 119.71(16) . . ?
C11 C6 C7 120.87(17) . . ?
C6 C7 C15 123.07(16) . . ?
C8 C7 C6 118.28(18) . . ?
C8 C7 C15 118.64(18) . . ?
C9 C8 C7 121.3(2) . . ?
C8 C9 C10 119.79(19) . . ?
C9 C10 C11 121.3(2) . . ?
C6 C11 C12 122.44(17) . . ?
C10 C11 C6 118.36(19) . . ?
C10 C11 C12 119.19(19) . . ?
C11 C12 C14 111.8(2) . . ?
C13 C12 C11 112.4(2) . . ?
C13 C12 C14 110.9(2) . . ?
C7 C15 C16 110.78(19) . . ?
C7 C15 C17 112.13(18) . . ?
C17 C15 C16 109.35(18) . . ?
C23 C18 N1 118.27(15) . . ?
C27 C18 N1 120.28(16) . . ?
C27 C18 C23 121.37(16) . . ?
C21 C20 C27 121.25(18) . . ?
C20 C21 C22 120.17(18) . . ?
C21 C22 C23 120.92(18) . . ?
C18 C23 C24 121.08(16) . . ?
C22 C23 C18 118.08(17) . . ?
C22 C23 C24 120.83(17) . . ?
C23 C24 C25 112.84(16) . . ?
C26 C24 C23 111.43(17) . . ?
C26 C24 C25 110.43(18) . . ?
C18 C27 C28 123.23(16) . . ?
C20 C27 C18 118.20(17) . . ?
C20 C27 C28 118.57(17) . . ?
C27 C28 C29 111.25(17) . . ?
C27 C28 C30 111.12(17) . . ?
C29 C28 C30 109.95(17) . . ?
N3 C31 Ga1 117.77(14) . . ?
N3 C31 C32 120.22(17) . . ?
C32 C31 Ga1 121.78(14) . . ?
C33 C32 C31 120.43(19) . . ?
C34 C33 C32 118.8(2) . . ?
C35 C34 C33 117.71(19) . . ?
N3 C35 C34 124.7(2) . . ?

loop_
_geom_bond_atom_site_label_1
_geom_bond_atom_site_label_2
_geom_bond_distance
_geom_bond_site_symmetry_2
_geom_bond_publ_flag
Ga1A N1A 1.9754(14) . ?
Ga1A N2A 1.9959(14) . ?
Ga1A N4A 1.8514(15) . ?
Ga1A C30A 1.9879(18) . ?
Si1A N4A 1.7181(16) . ?
Si1A C35A 1.866(3) . ?
Si1A C36A 1.872(2) . ?
Si1A C37A 1.870(2) . ?
N1A C2A 1.334(2) . ?
N1A C18A 1.452(2) . ?
N2A C4A 1.325(2) . ?
N2A C6A 1.450(2) . ?
N3A C30A 1.364(2) . ?
N3A C34A 1.359(3) . ?
C1A C2A 1.507(2) . ?
C2A C3A 1.402(2) . ?
C3A C4A 1.410(2) . ?
C4A C5A 1.508(2) . ?
C6A C7A 1.407(3) . ?
C6A C11A 1.404(3) . ?
C7A C8A 1.397(3) . ?
C7A C15A 1.518(3) . ?
C8A C9A 1.379(3) . ?
C9A C10A 1.380(3) . ?
C10A C11A 1.403(3) . ?
C11A C12A 1.520(3) . ?
C12A C13A 1.527(3) . ?
C12A C14A 1.527(3) . ?
C15A C16A 1.526(3) . ?
C15A C17A 1.537(3) . ?
C18A C19A 1.406(2) . ?
C18A C23A 1.408(2) . ?
C19A C20A 1.397(3) . ?
C19A C27A 1.523(2) . ?
C20A C21A 1.381(3) . ?
C21A C22A 1.381(3) . ?
C22A C23A 1.398(3) . ?
C23A C24A 1.520(3) . ?
C24A C25A 1.532(3) . ?
C24A C26A 1.534(3) . ?
C27A C28A 1.529(3) . ?
C27A C29A 1.536(3) . ?
C30A C31A 1.383(3) . ?
C31A C32A 1.378(3) . ?
C32A C33A 1.375(4) . ?
C33A C34A 1.365(4) . ?
Ga1 N1 1.9818(14) . ?
Ga1 N2 1.9704(14) . ?
Ga1 N4 1.8497(16) . ?
Ga1 C31 1.9902(18) . ?
Si1 N4 1.7092(17) . ?
Si1 C36 1.864(2) . ?
Si1 C37 1.871(3) . ?
Si1 C38 1.861(2) . ?
N1 C2 1.330(2) . ?
N1 C18 1.448(2) . ?
N2 C4 1.334(2) . ?
N2 C6 1.451(2) . ?
N3 C31 1.352(2) . ?
N3 C35 1.343(3) . ?
C3AA C2 1.509(2) . ?
C2 C3 1.408(2) . ?
C3 C4 1.400(2) . ?
C4 C5 1.514(2) . ?
C6 C7 1.404(3) . ?
C6 C11 1.403(3) . ?
C7 C8 1.401(3) . ?
C7 C15 1.519(3) . ?
C8 C9 1.376(3) . ?
C9 C10 1.377(3) . ?
C10 C11 1.398(3) . ?
C11 C12 1.516(3) . ?
C12 C13 1.508(4) . ?
C12 C14 1.529(4) . ?
C15 C16 1.531(3) . ?
C15 C17 1.530(3) . ?
C18 C23 1.408(2) . ?
C18 C27 1.405(2) . ?
C20 C21 1.374(3) . ?
C20 C27 1.397(3) . ?
C21 C22 1.390(3) . ?
C22 C23 1.398(3) . ?
C23 C24 1.525(3) . ?
C24 C25 1.527(3) . ?
C24 C26 1.524(3) . ?
C27 C28 1.521(3) . ?
C28 C29 1.535(3) . ?
C28 C30 1.539(3) . ?
C31 C32 1.398(3) . ?
C32 C33 1.387(3) . ?
C33 C34 1.383(3) . ?
C34 C35 1.372(3) . ?

loop_
_smtbx_masks_void_nr
_smtbx_masks_void_average_x
_smtbx_masks_void_average_y
_smtbx_masks_void_average_z
_smtbx_masks_void_volume
_smtbx_masks_void_count_electrons
_smtbx_masks_void_content
1 -0.841 -0.341 0.000 529.8 122.2 ?
2 0.223 0.410 0.685 23.5 0.0 ?
3 0.460 0.065 0.335 15.7 0.0 ?
4 0.540 0.935 0.665 15.7 0.0 ?
5 0.777 0.590 0.315 23.5 0.0 ?
